data_1559064
loop_
_publ_author_name
'Park, Gyeongjin'
'Gabba\"i, Fran\,cois P.'

_publ_section_title
;
 Redox-controlled chalcogen and pnictogen bonding: the case of a
 sulfonium/stibonium dication as a preanionophore for chloride anion
 transport
;
_journal_name_full 'Chemical Science'
_journal_paper_doi 10.1039/D0SC04417B
_journal_year 2020
_chemical_formula_moiety 'C33 H30 S Sb, B F4'
_chemical_formula_sum 'C33 H30 B F4 S Sb'
_chemical_formula_weight 667.19
_space_group_crystal_system monoclinic
_space_group_IT_number 15
_space_group_name_Hall '-C 2yc'
_space_group_name_H-M_alt 'C 1 2/c 1'
_atom_sites_solution_hydrogens geom
_audit_creation_date 2020-06-19
_audit_creation_method
;
Olex2 1.2
(compiled 2018.05.29 svn.r3508 for OlexSys, GUI svn.r5506)
;
_audit_update_record
;
2020-08-05 deposited with the CCDC.	2020-08-28 downloaded from the CCDC.
;
_cell_angle_alpha 90
_cell_angle_beta 101.94
_cell_angle_gamma 90
_cell_formula_units_Z 8
_cell_length_a 20.555
_cell_length_b 12.162
_cell_length_c 24.558
_cell_measurement_reflns_used 9274
_cell_measurement_temperature 110
_cell_measurement_theta_max 30.493
_cell_measurement_theta_min 2.213
_cell_volume 6006.428
_computing_cell_refinement 'SAINT V8.38A (?, 2016)'
_computing_data_reduction 'SAINT V8.38A (?, 2016)'
_computing_molecular_graphics 'Olex2 (Dolomanov et al., 2009)'
_computing_publication_material 'Olex2 (Dolomanov et al., 2009)'
_computing_structure_refinement 'ShelXL (Sheldrick, 2015)'
_computing_structure_solution 'SHELXT 2014/5 (Sheldrick, 2014)'
_diffrn_ambient_temperature 110.0
_diffrn_measured_fraction_theta_full 0.990
_diffrn_measured_fraction_theta_max 0.993
_diffrn_measurement_device_type 'Bruker APEX-II CCD'
_diffrn_measurement_method '\f and \w scans'
_diffrn_radiation_type MoK\a
_diffrn_radiation_wavelength 0.71073
_diffrn_reflns_av_R_equivalents 0.0421
_diffrn_reflns_av_unetI/netI 0.0193
_diffrn_reflns_Laue_measured_fraction_full 0.990
_diffrn_reflns_Laue_measured_fraction_max 0.993
_diffrn_reflns_limit_h_max 29
_diffrn_reflns_limit_h_min -29
_diffrn_reflns_limit_k_max 17
_diffrn_reflns_limit_k_min -17
_diffrn_reflns_limit_l_max 35
_diffrn_reflns_limit_l_min -35
_diffrn_reflns_number 113069
_diffrn_reflns_point_group_measured_fraction_full 0.990
_diffrn_reflns_point_group_measured_fraction_max 0.993
_diffrn_reflns_theta_full 25.242
_diffrn_reflns_theta_max 30.549
_diffrn_reflns_theta_min 1.957
_diffrn_standards_number 0
_exptl_absorpt_coefficient_mu 1.034
_exptl_absorpt_correction_T_max 0.7461
_exptl_absorpt_correction_T_min 0.6682
_exptl_absorpt_correction_type multi-scan
_exptl_absorpt_process_details
'SADABS-2016/2 (Bruker,2016/2) was used for absorption correction. wR2(int) was 0.0931 before and 0.0526 after correction. The Ratio of minimum to maximum transmission is 0.8956. The \l/2 correction factor is Not present.'
_exptl_crystal_colour 'clear colourless'
_exptl_crystal_colour_lustre clear
_exptl_crystal_colour_primary colourless
_exptl_crystal_density_diffrn 1.476
_exptl_crystal_description block
_exptl_crystal_F_000 2688
_exptl_crystal_size_max 0.272
_exptl_crystal_size_mid 0.1781
_exptl_crystal_size_min 0.1649
_refine_diff_density_max 0.437
_refine_diff_density_min -0.351
_refine_diff_density_rms 0.063
_refine_ls_extinction_method none
_refine_ls_goodness_of_fit_ref 1.062
_refine_ls_hydrogen_treatment constr
_refine_ls_matrix_type full
_refine_ls_number_parameters 364
_refine_ls_number_reflns 9135
_refine_ls_number_restraints 0
_refine_ls_restrained_S_all 1.062
_refine_ls_R_factor_all 0.0298
_refine_ls_R_factor_gt 0.0219
_refine_ls_shift/su_max 0.006
_refine_ls_shift/su_mean 0.000
_refine_ls_structure_factor_coef Fsqd
_refine_ls_weighting_details 'w=1/[\s^2^(Fo^2^)+(0.0182P)^2^+6.4468P] where P=(Fo^2^+2Fc^2^)/3'
_refine_ls_weighting_scheme calc
_refine_ls_wR_factor_gt 0.0465
_refine_ls_wR_factor_ref 0.0499
_reflns_Friedel_coverage 0.000
_reflns_number_gt 7998
_reflns_number_total 9135
_reflns_threshold_expression 'I > 2\s(I)'
_cod_data_source_file d0sc04417b2.cif
_cod_data_source_block phssb(ptol)3bf4
_cod_original_cell_volume 6006.3
_cod_database_code 1559064
_shelx_shelxl_version_number 2018/3
_shelx_space_group_comment
;
The symmetry employed for this shelxl refinement is uniquely defined
by the following loop, which should always be used as a source of
symmetry information in preference to the above space-group names.
They are only intended as comments.
;
_shelx_estimated_absorpt_t_max 0.848
_shelx_estimated_absorpt_t_min 0.766
_olex2_refinement_description
;
1. Fixed Uiso
 At 1.2 times of:
  All C(H) groups
 At 1.5 times of:
  All C(H,H,H) groups
2.a Aromatic/amide H refined with riding coordinates:
 C3(H3), C5(H5), C6(H6), C4(H4), C22(H22), C12(H12), C8(H8), C11(H11),
 C26(H26), C9(H9), C25(H25), C19(H19), C15(H15), C23(H23), C16(H16), C33(H33),
 C18(H18), C29(H29), C32(H32), C31(H31), C30(H30)
2.b Idealised Me refined as rotating group:
 C27(H27A,H27B,H27C), C13(H13A,H13B,H13C), C20(H20A,H20B,H20C)
;
_olex2_submission_special_instructions 'No special instructions were received'

loop_
_space_group_symop_operation_xyz
'x, y, z'
'-x, y, -z+1/2'
'x+1/2, y+1/2, z'
'-x+1/2, y+1/2, -z+1/2'
'-x, -y, -z'
'x, -y, z-1/2'
'-x+1/2, -y+1/2, -z'
'x+1/2, -y+1/2, z-1/2'

loop_
_atom_site_label
_atom_site_type_symbol
_atom_site_fract_x
_atom_site_fract_y
_atom_site_fract_z
_atom_site_U_iso_or_equiv
_atom_site_adp_type
_atom_site_occupancy
_atom_site_site_symmetry_order
_atom_site_calc_flag
_atom_site_refinement_flags_posn
_atom_site_refinement_flags_adp
_atom_site_refinement_flags_occupancy
_atom_site_disorder_assembly
_atom_site_disorder_group
Sb Sb 0.56243(2) 0.61126(2) 0.61790(2) 0.01606(3) Uani 1 1 d . . . . .
S S 0.71321(2) 0.50650(3) 0.65492(2) 0.02250(7) Uani 1 1 d . . . . .
F4 F 0.62389(4) 0.82161(7) 0.60513(4) 0.02588(18) Uani 1 1 d . . . . .
F1 F 0.63117(5) 0.93155(9) 0.53231(4) 0.0356(2) Uani 1 1 d . . . . .
F3 F 0.59174(5) 1.00035(8) 0.60487(4) 0.0333(2) Uani 1 1 d . . . . .
F2 F 0.70185(5) 0.95640(9) 0.61583(5) 0.0397(2) Uani 1 1 d . . . . .
C1 C 0.63216(7) 0.60440(11) 0.56607(6) 0.0179(2) Uani 1 1 d . . . . .
C3 C 0.74360(7) 0.56816(13) 0.55432(7) 0.0257(3) Uani 1 1 d . . . . .
H3 H 0.787260 0.541470 0.568500 0.031 Uiso 1 1 calc R . . . .
C21 C 0.58591(7) 0.68541(12) 0.69669(6) 0.0190(3) Uani 1 1 d . . . . .
C7 C 0.47689(7) 0.68155(11) 0.56809(6) 0.0179(2) Uani 1 1 d . . . . .
C14 C 0.53082(7) 0.45169(11) 0.63207(6) 0.0178(2) Uani 1 1 d . . . . .
C2 C 0.69596(7) 0.56492(11) 0.58731(6) 0.0197(3) Uani 1 1 d . . . . .
C5 C 0.66319(8) 0.64827(13) 0.47958(6) 0.0264(3) Uani 1 1 d . . . . .
H5 H 0.652124 0.676006 0.442651 0.032 Uiso 1 1 calc R . . . .
C24 C 0.61669(7) 0.78314(13) 0.80163(6) 0.0241(3) Uani 1 1 d . . . . .
C6 C 0.61525(7) 0.64587(12) 0.51198(6) 0.0218(3) Uani 1 1 d . . . . .
H6 H 0.571557 0.672107 0.497533 0.026 Uiso 1 1 calc R . . . .
C4 C 0.72710(8) 0.61046(13) 0.50073(7) 0.0289(3) Uani 1 1 d . . . . .
H4 H 0.759723 0.613523 0.478435 0.035 Uiso 1 1 calc R . . . .
C22 C 0.61695(8) 0.62413(12) 0.74267(6) 0.0236(3) Uani 1 1 d . . . . .
H22 H 0.627626 0.549024 0.738472 0.028 Uiso 1 1 calc R . . . .
C12 C 0.47572(7) 0.78745(12) 0.54602(6) 0.0221(3) Uani 1 1 d . . . . .
H12 H 0.513422 0.833998 0.556024 0.026 Uiso 1 1 calc R . . . .
C8 C 0.42087(7) 0.61494(12) 0.55397(6) 0.0196(3) Uani 1 1 d . . . . .
H8 H 0.420914 0.543386 0.569495 0.023 Uiso 1 1 calc R . . . .
C11 C 0.41924(7) 0.82452(13) 0.50939(6) 0.0232(3) Uani 1 1 d . . . . .
H11 H 0.418560 0.896942 0.494795 0.028 Uiso 1 1 calc R . . . .
C26 C 0.56919(7) 0.79466(12) 0.70292(6) 0.0235(3) Uani 1 1 d . . . . .
H26 H 0.547303 0.836203 0.671709 0.028 Uiso 1 1 calc R . . . .
C9 C 0.36464(7) 0.65347(12) 0.51696(6) 0.0214(3) Uani 1 1 d . . . . .
H9 H 0.326493 0.607733 0.507575 0.026 Uiso 1 1 calc R . . . .
C25 C 0.58484(8) 0.84230(13) 0.75528(6) 0.0255(3) Uani 1 1 d . . . . .
H25 H 0.573553 0.917091 0.759591 0.031 Uiso 1 1 calc R . . . .
C19 C 0.49069(8) 0.43637(13) 0.67077(6) 0.0259(3) Uani 1 1 d . . . . .
H19 H 0.480084 0.496915 0.691782 0.031 Uiso 1 1 calc R . . . .
C17 C 0.48151(8) 0.24243(13) 0.64869(7) 0.0275(3) Uani 1 1 d . . . . .
C28 C 0.76261(7) 0.60871(12) 0.69600(6) 0.0212(3) Uani 1 1 d . . . . .
C15 C 0.54621(7) 0.36228(12) 0.60177(6) 0.0203(3) Uani 1 1 d . . . . .
H15 H 0.573315 0.372129 0.575154 0.024 Uiso 1 1 calc R . . . .
C23 C 0.63218(8) 0.67370(14) 0.79472(6) 0.0265(3) Uani 1 1 d . . . . .
H23 H 0.653532 0.632002 0.826064 0.032 Uiso 1 1 calc R . . . .
C16 C 0.52191(8) 0.25848(12) 0.61045(6) 0.0246(3) Uani 1 1 d . . . . .
H16 H 0.533083 0.197602 0.589938 0.030 Uiso 1 1 calc R . . . .
C33 C 0.76120(7) 0.71875(13) 0.68080(6) 0.0246(3) Uani 1 1 d . . . . .
H33 H 0.735144 0.742208 0.646188 0.030 Uiso 1 1 calc R . . . .
C10 C 0.36358(7) 0.75755(13) 0.49365(6) 0.0216(3) Uani 1 1 d . . . . .
C27 C 0.63447(9) 0.83768(15) 0.85774(7) 0.0337(4) Uani 1 1 d . . . . .
H27A H 0.675517 0.880129 0.860282 0.051 Uiso 1 1 calc GR . . . .
H27B H 0.641113 0.781445 0.886951 0.051 Uiso 1 1 calc GR . . . .
H27C H 0.598370 0.886994 0.862541 0.051 Uiso 1 1 calc GR . . . .
C18 C 0.46623(8) 0.33223(14) 0.67855(7) 0.0307(3) Uani 1 1 d . . . . .
H18 H 0.438588 0.322406 0.704746 0.037 Uiso 1 1 calc R . . . .
C29 C 0.80056(8) 0.57384(14) 0.74693(6) 0.0263(3) Uani 1 1 d . . . . .
H29 H 0.801254 0.498432 0.757123 0.032 Uiso 1 1 calc R . . . .
C13 C 0.30437(8) 0.79621(15) 0.45092(7) 0.0315(3) Uani 1 1 d . . . . .
H13A H 0.292056 0.870574 0.460387 0.047 Uiso 1 1 calc GR . . . .
H13B H 0.266865 0.746247 0.450531 0.047 Uiso 1 1 calc GR . . . .
H13C H 0.315704 0.796919 0.414074 0.047 Uiso 1 1 calc GR . . . .
C32 C 0.79844(8) 0.79421(13) 0.71693(7) 0.0281(3) Uani 1 1 d . . . . .
H32 H 0.797777 0.869709 0.706914 0.034 Uiso 1 1 calc R . . . .
C31 C 0.83659(8) 0.76005(14) 0.76756(7) 0.0299(3) Uani 1 1 d . . . . .
H31 H 0.862200 0.811934 0.791904 0.036 Uiso 1 1 calc R . . . .
C30 C 0.83719(8) 0.65016(15) 0.78246(7) 0.0307(3) Uani 1 1 d . . . . .
H30 H 0.862897 0.626986 0.817266 0.037 Uiso 1 1 calc R . . . .
B B 0.63779(8) 0.92901(14) 0.58969(7) 0.0226(3) Uani 1 1 d . . . . .
C20 C 0.45545(11) 0.12937(15) 0.65753(10) 0.0459(5) Uani 1 1 d . . . . .
H20A H 0.436435 0.096087 0.621406 0.069 Uiso 1 1 calc GR . . . .
H20B H 0.421025 0.135156 0.679670 0.069 Uiso 1 1 calc GR . . . .
H20C H 0.491957 0.083382 0.677278 0.069 Uiso 1 1 calc GR . . . .

loop_
_atom_site_aniso_label
_atom_site_aniso_U_11
_atom_site_aniso_U_22
_atom_site_aniso_U_33
_atom_site_aniso_U_23
_atom_site_aniso_U_13
_atom_site_aniso_U_12
Sb 0.01451(4) 0.01714(4) 0.01635(4) 0.00071(3) 0.00274(3) 0.00116(3)
S 0.01849(16) 0.01912(16) 0.02840(18) 0.00241(13) 0.00138(13) 0.00089(12)
F4 0.0267(4) 0.0181(4) 0.0321(5) 0.0028(3) 0.0045(4) -0.0007(3)
F1 0.0407(6) 0.0403(6) 0.0279(5) 0.0086(4) 0.0119(4) 0.0124(5)
F3 0.0384(5) 0.0246(5) 0.0379(5) -0.0034(4) 0.0100(4) 0.0086(4)
F2 0.0262(5) 0.0329(5) 0.0543(7) 0.0081(5) -0.0050(4) -0.0079(4)
C1 0.0165(6) 0.0169(6) 0.0207(6) -0.0018(5) 0.0048(5) -0.0016(5)
C3 0.0182(6) 0.0240(7) 0.0363(8) -0.0051(6) 0.0092(6) -0.0025(5)
C21 0.0186(6) 0.0209(6) 0.0175(6) -0.0001(5) 0.0036(5) -0.0005(5)
C7 0.0150(6) 0.0203(6) 0.0183(6) 0.0002(5) 0.0031(5) 0.0026(5)
C14 0.0163(6) 0.0188(6) 0.0177(6) 0.0022(5) 0.0021(5) -0.0003(5)
C2 0.0182(6) 0.0167(6) 0.0242(7) -0.0031(5) 0.0043(5) -0.0021(5)
C5 0.0336(8) 0.0252(7) 0.0230(7) -0.0014(6) 0.0113(6) -0.0063(6)
C24 0.0219(7) 0.0303(8) 0.0212(7) -0.0034(6) 0.0071(5) -0.0086(6)
C6 0.0225(7) 0.0211(6) 0.0218(7) -0.0004(5) 0.0049(5) -0.0020(5)
C4 0.0291(8) 0.0271(7) 0.0352(8) -0.0060(7) 0.0177(7) -0.0075(6)
C22 0.0267(7) 0.0214(7) 0.0224(7) 0.0019(5) 0.0044(5) 0.0012(5)
C12 0.0188(6) 0.0219(7) 0.0249(7) 0.0030(5) 0.0030(5) -0.0022(5)
C8 0.0194(6) 0.0180(6) 0.0209(6) -0.0011(5) 0.0031(5) 0.0016(5)
C11 0.0210(7) 0.0243(7) 0.0245(7) 0.0065(6) 0.0049(5) 0.0014(5)
C26 0.0251(7) 0.0229(7) 0.0225(7) 0.0008(5) 0.0049(5) 0.0032(6)
C9 0.0171(6) 0.0229(7) 0.0233(7) -0.0015(5) 0.0022(5) -0.0006(5)
C25 0.0270(7) 0.0230(7) 0.0273(7) -0.0038(6) 0.0076(6) -0.0013(6)
C19 0.0258(7) 0.0280(8) 0.0264(7) -0.0021(6) 0.0113(6) -0.0006(6)
C17 0.0267(7) 0.0256(7) 0.0295(8) 0.0069(6) 0.0039(6) -0.0046(6)
C28 0.0150(6) 0.0236(7) 0.0244(7) 0.0000(6) 0.0024(5) 0.0017(5)
C15 0.0214(6) 0.0213(6) 0.0186(6) 0.0033(5) 0.0053(5) 0.0026(5)
C23 0.0282(8) 0.0309(8) 0.0193(7) 0.0038(6) 0.0026(6) -0.0016(6)
C16 0.0280(7) 0.0215(7) 0.0236(7) 0.0011(5) 0.0036(6) -0.0001(6)
C33 0.0209(7) 0.0240(7) 0.0260(7) 0.0004(6) -0.0018(5) 0.0025(6)
C10 0.0172(6) 0.0281(7) 0.0193(6) 0.0021(5) 0.0031(5) 0.0036(5)
C27 0.0389(9) 0.0397(9) 0.0229(7) -0.0067(7) 0.0078(7) -0.0148(8)
C18 0.0288(8) 0.0346(9) 0.0323(8) 0.0054(7) 0.0147(6) -0.0047(7)
C29 0.0227(7) 0.0275(7) 0.0275(7) 0.0070(6) 0.0025(6) 0.0019(6)
C13 0.0210(7) 0.0402(9) 0.0300(8) 0.0096(7) -0.0021(6) 0.0023(6)
C32 0.0262(7) 0.0229(7) 0.0331(8) -0.0023(6) 0.0010(6) 0.0007(6)
C31 0.0257(8) 0.0347(9) 0.0272(8) -0.0066(6) 0.0004(6) -0.0011(6)
C30 0.0264(8) 0.0401(9) 0.0231(7) 0.0028(7) -0.0003(6) 0.0017(7)
B 0.0216(7) 0.0194(7) 0.0266(8) 0.0020(6) 0.0046(6) 0.0009(6)
C20 0.0536(12) 0.0299(9) 0.0578(13) 0.0078(8) 0.0203(10) -0.0125(8)

loop_
_atom_type_symbol
_atom_type_description
_atom_type_scat_dispersion_real
_atom_type_scat_dispersion_imag
_atom_type_scat_source
C C 0.0033 0.0016 'International Tables Vol C Tables 4.2.6.8 and 6.1.1.4'
H H 0.0000 0.0000 'International Tables Vol C Tables 4.2.6.8 and 6.1.1.4'
B B 0.0013 0.0007 'International Tables Vol C Tables 4.2.6.8 and 6.1.1.4'
F F 0.0171 0.0103 'International Tables Vol C Tables 4.2.6.8 and 6.1.1.4'
S S 0.1246 0.1234 'International Tables Vol C Tables 4.2.6.8 and 6.1.1.4'
Sb Sb -0.5866 1.5461 'International Tables Vol C Tables 4.2.6.8 and 6.1.1.4'

loop_
_geom_angle_atom_site_label_1
_geom_angle_atom_site_label_2
_geom_angle_atom_site_label_3
_geom_angle
_geom_angle_site_symmetry_1
_geom_angle_site_symmetry_3
_geom_angle_publ_flag
C21 Sb C1 121.25(5) . . ?
C21 Sb C7 111.50(5) . . ?
C7 Sb C1 104.83(5) . . ?
C14 Sb C1 109.66(5) . . ?
C14 Sb C21 105.34(5) . . ?
C14 Sb C7 102.83(5) . . ?
C2 S C28 103.36(7) . . ?
C2 C1 Sb 119.55(10) . . ?
C2 C1 C6 120.70(13) . . ?
C6 C1 Sb 119.62(10) . . ?
C2 C3 H3 120.1 . . ?
C4 C3 H3 120.1 . . ?
C4 C3 C2 119.87(14) . . ?
C22 C21 Sb 119.80(10) . . ?
C26 C21 Sb 119.86(10) . . ?
C26 C21 C22 120.32(13) . . ?
C12 C7 Sb 123.08(10) . . ?
C8 C7 Sb 117.20(10) . . ?
C8 C7 C12 119.57(13) . . ?
C19 C14 Sb 118.95(11) . . ?
C15 C14 Sb 121.45(10) . . ?
C15 C14 C19 119.51(13) . . ?
C1 C2 S 118.63(11) . . ?
C1 C2 C3 119.53(14) . . ?
C3 C2 S 121.79(11) . . ?
C6 C5 H5 119.8 . . ?
C4 C5 H5 119.8 . . ?
C4 C5 C6 120.50(15) . . ?
C25 C24 C27 120.38(15) . . ?
C23 C24 C25 118.51(14) . . ?
C23 C24 C27 121.11(15) . . ?
C1 C6 H6 120.4 . . ?
C5 C6 C1 119.10(14) . . ?
C5 C6 H6 120.4 . . ?
C3 C4 H4 119.9 . . ?
C5 C4 C3 120.29(14) . . ?
C5 C4 H4 119.9 . . ?
C21 C22 H22 120.3 . . ?
C23 C22 C21 119.48(14) . . ?
C23 C22 H22 120.3 . . ?
C7 C12 H12 120.1 . . ?
C11 C12 C7 119.74(13) . . ?
C11 C12 H12 120.1 . . ?
C7 C8 H8 120.1 . . ?
C7 C8 C9 119.86(13) . . ?
C9 C8 H8 120.1 . . ?
C12 C11 H11 119.4 . . ?
C12 C11 C10 121.25(14) . . ?
C10 C11 H11 119.4 . . ?
C21 C26 H26 120.4 . . ?
C25 C26 C21 119.14(14) . . ?
C25 C26 H26 120.4 . . ?
C8 C9 H9 119.5 . . ?
C10 C9 C8 121.02(13) . . ?
C10 C9 H9 119.5 . . ?
C24 C25 H25 119.2 . . ?
C26 C25 C24 121.52(14) . . ?
C26 C25 H25 119.2 . . ?
C14 C19 H19 120.1 . . ?
C18 C19 C14 119.82(14) . . ?
C18 C19 H19 120.1 . . ?
C16 C17 C20 120.34(16) . . ?
C18 C17 C16 118.60(14) . . ?
C18 C17 C20 121.05(15) . . ?
C33 C28 S 122.89(11) . . ?
C33 C28 C29 120.70(14) . . ?
C29 C28 S 116.30(12) . . ?
C14 C15 H15 120.0 . . ?
C16 C15 C14 119.95(13) . . ?
C16 C15 H15 120.0 . . ?
C24 C23 C22 121.01(14) . . ?
C24 C23 H23 119.5 . . ?
C22 C23 H23 119.5 . . ?
C17 C16 C15 120.99(14) . . ?
C17 C16 H16 119.5 . . ?
C15 C16 H16 119.5 . . ?
C28 C33 H33 120.4 . . ?
C28 C33 C32 119.11(14) . . ?
C32 C33 H33 120.4 . . ?
C11 C10 C13 120.61(14) . . ?
C9 C10 C11 118.51(13) . . ?
C9 C10 C13 120.86(14) . . ?
C24 C27 H27A 109.5 . . ?
C24 C27 H27B 109.5 . . ?
C24 C27 H27C 109.5 . . ?
H27A C27 H27B 109.5 . . ?
H27A C27 H27C 109.5 . . ?
H27B C27 H27C 109.5 . . ?
C19 C18 H18 119.4 . . ?
C17 C18 C19 121.12(14) . . ?
C17 C18 H18 119.4 . . ?
C28 C29 H29 120.3 . . ?
C30 C29 C28 119.41(15) . . ?
C30 C29 H29 120.3 . . ?
C10 C13 H13A 109.5 . . ?
C10 C13 H13B 109.5 . . ?
C10 C13 H13C 109.5 . . ?
H13A C13 H13B 109.5 . . ?
H13A C13 H13C 109.5 . . ?
H13B C13 H13C 109.5 . . ?
C33 C32 H32 119.7 . . ?
C31 C32 C33 120.52(15) . . ?
C31 C32 H32 119.7 . . ?
C32 C31 H31 120.1 . . ?
C30 C31 C32 119.83(15) . . ?
C30 C31 H31 120.1 . . ?
C29 C30 C31 120.42(15) . . ?
C29 C30 H30 119.8 . . ?
C31 C30 H30 119.8 . . ?
F1 B F4 108.17(13) . . ?
F1 B F3 109.22(13) . . ?
F3 B F4 108.65(13) . . ?
F2 B F4 109.04(12) . . ?
F2 B F1 110.51(13) . . ?
F2 B F3 111.18(14) . . ?
C17 C20 H20A 109.5 . . ?
C17 C20 H20B 109.5 . . ?
C17 C20 H20C 109.5 . . ?
H20A C20 H20B 109.5 . . ?
H20A C20 H20C 109.5 . . ?
H20B C20 H20C 109.5 . . ?

loop_
_geom_bond_atom_site_label_1
_geom_bond_atom_site_label_2
_geom_bond_distance
_geom_bond_site_symmetry_2
_geom_bond_publ_flag
Sb C1 2.1060(13) . ?
Sb C21 2.0986(14) . ?
Sb C7 2.1044(13) . ?
Sb C14 2.0983(14) . ?
S C2 1.7731(15) . ?
S C28 1.7805(15) . ?
F4 B 1.4058(19) . ?
F1 B 1.388(2) . ?
F3 B 1.3905(19) . ?
F2 B 1.3811(19) . ?
C1 C2 1.3926(19) . ?
C1 C6 1.3960(19) . ?
C3 H3 0.9500 . ?
C3 C2 1.395(2) . ?
C3 C4 1.388(2) . ?
C21 C22 1.393(2) . ?
C21 C26 1.389(2) . ?
C7 C12 1.396(2) . ?
C7 C8 1.3920(19) . ?
C14 C19 1.394(2) . ?
C14 C15 1.3906(19) . ?
C5 H5 0.9500 . ?
C5 C6 1.389(2) . ?
C5 C4 1.387(2) . ?
C24 C25 1.391(2) . ?
C24 C23 1.387(2) . ?
C24 C27 1.505(2) . ?
C6 H6 0.9500 . ?
C4 H4 0.9500 . ?
C22 H22 0.9500 . ?
C22 C23 1.389(2) . ?
C12 H12 0.9500 . ?
C12 C11 1.389(2) . ?
C8 H8 0.9500 . ?
C8 C9 1.3952(19) . ?
C11 H11 0.9500 . ?
C11 C10 1.392(2) . ?
C26 H26 0.9500 . ?
C26 C25 1.386(2) . ?
C9 H9 0.9500 . ?
C9 C10 1.388(2) . ?
C25 H25 0.9500 . ?
C19 H19 0.9500 . ?
C19 C18 1.390(2) . ?
C17 C16 1.390(2) . ?
C17 C18 1.387(2) . ?
C17 C20 1.508(2) . ?
C28 C33 1.388(2) . ?
C28 C29 1.396(2) . ?
C15 H15 0.9500 . ?
C15 C16 1.390(2) . ?
C23 H23 0.9500 . ?
C16 H16 0.9500 . ?
C33 H33 0.9500 . ?
C33 C32 1.391(2) . ?
C10 C13 1.508(2) . ?
C27 H27A 0.9800 . ?
C27 H27B 0.9800 . ?
C27 H27C 0.9800 . ?
C18 H18 0.9500 . ?
C29 H29 0.9500 . ?
C29 C30 1.385(2) . ?
C13 H13A 0.9800 . ?
C13 H13B 0.9800 . ?
C13 H13C 0.9800 . ?
C32 H32 0.9500 . ?
C32 C31 1.389(2) . ?
C31 H31 0.9500 . ?
C31 C30 1.385(2) . ?
C30 H30 0.9500 . ?
C20 H20A 0.9800 . ?
C20 H20B 0.9800 . ?
C20 H20C 0.9800 . ?
